data_7220883
loop_
_publ_author_name
'Wang, Xiu-Li'
'Xu, Na'
'Zhao, Xun-Zhang'
'Zhang, Ju-Wen'
'Gong, Chun-Hua'
'Li, Tian-Jiao'

_publ_section_title
;
 Polyoxometalate-directed assembly and various structures of
 inorganic--organic hybrid compounds based on a semi-rigid
 bis-pyridyl-bis-amide
;
_journal_issue 37
_journal_name_full CrystEngComm
_journal_page_first 7038
_journal_paper_doi 10.1039/C5CE00962F
_journal_volume 17
_journal_year 2015
_chemical_formula_sum 'C36 H51 Cr Cu2 Mo6 N8 O37'
_chemical_formula_weight 1942.57
_chemical_name_systematic
; 
 ? 
;
_space_group_IT_number 2
_symmetry_cell_setting triclinic
_symmetry_space_group_name_Hall '-P 1'
_symmetry_space_group_name_H-M 'P -1'
_atom_sites_solution_hydrogens geom
_atom_sites_solution_primary direct
_atom_sites_solution_secondary difmap
_audit_creation_method SHELXL-97
_audit_update_record
;
2015-05-06 deposited with the CCDC.
2015-06-25 downloaded from the CCDC.
;
_cell_angle_alpha 71.8910(10)
_cell_angle_beta 69.7720(10)
_cell_angle_gamma 75.0320(10)
_cell_formula_units_Z 1
_cell_length_a 11.1118(8)
_cell_length_b 11.7101(8)
_cell_length_c 12.1289(8)
_cell_measurement_temperature 293(2)
_cell_volume 1387.26(17)
_computing_cell_refinement 'SMART (Bruker, 2001)'
_computing_data_collection 'SMART (Bruker, 2001)'
_computing_data_reduction 'SAINT+ (Bruker, 1999)'
_computing_molecular_graphics 'PLATON (Spek, 2003)'
_computing_publication_material 'SHELXTL (1998)'
_computing_structure_refinement 'SHELXL-97 (Sheldrick, 1997)'
_computing_structure_solution 'SHELXS-97 (Sheldrick, 1990)'
_diffrn_ambient_temperature 293(2)
_diffrn_measured_fraction_theta_full 0.994
_diffrn_measured_fraction_theta_max 0.994
_diffrn_measurement_device_type 'CCD area detector'
_diffrn_measurement_method 'phi and omega scans'
_diffrn_radiation_monochromator graphite
_diffrn_radiation_source 'fine-focus sealed tube'
_diffrn_radiation_type MoK\a
_diffrn_radiation_wavelength 0.71069
_diffrn_reflns_av_R_equivalents 0.0227
_diffrn_reflns_av_unetI/netI 0.0533
_diffrn_reflns_limit_h_max 14
_diffrn_reflns_limit_h_min -14
_diffrn_reflns_limit_k_max 8
_diffrn_reflns_limit_k_min -15
_diffrn_reflns_limit_l_max 14
_diffrn_reflns_limit_l_min -16
_diffrn_reflns_number 10264
_diffrn_reflns_theta_full 28.30
_diffrn_reflns_theta_max 28.30
_diffrn_reflns_theta_min 1.85
_exptl_absorpt_coefficient_mu 2.360
_exptl_absorpt_correction_T_max 0.6128
_exptl_absorpt_correction_T_min 0.5899
_exptl_absorpt_correction_type multi-scan
_exptl_absorpt_process_details SADABS
_exptl_crystal_colour blue
_exptl_crystal_density_diffrn 2.325
_exptl_crystal_density_method 'not measured'
_exptl_crystal_description block
_exptl_crystal_F_000 953
_exptl_crystal_size_max 0.25
_exptl_crystal_size_mid 0.24
_exptl_crystal_size_min 0.23
_refine_diff_density_max 1.143
_refine_diff_density_min -0.699
_refine_diff_density_rms 0.138
_refine_ls_extinction_method none
_refine_ls_goodness_of_fit_ref 1.005
_refine_ls_hydrogen_treatment mixed
_refine_ls_matrix_type full
_refine_ls_number_parameters 409
_refine_ls_number_reflns 6863
_refine_ls_number_restraints 0
_refine_ls_restrained_S_all 1.005
_refine_ls_R_factor_all 0.0669
_refine_ls_R_factor_gt 0.0405
_refine_ls_shift/su_max 0.001
_refine_ls_shift/su_mean 0.000
_refine_ls_structure_factor_coef Fsqd
_refine_ls_weighting_details 'calc w=1/[\s^2^(Fo^2^)+(0.0443P)^2^+1.3050P] where P=(Fo^2^+2Fc^2^)/3'
_refine_ls_weighting_scheme calc
_refine_ls_wR_factor_gt 0.0855
_refine_ls_wR_factor_ref 0.0955
_reflns_number_gt 5077
_reflns_number_total 6863
_reflns_threshold_expression >2sigma(I)
_cod_data_source_file c5ce00962f2.cif
_cod_data_source_block 1
_cod_depositor_comments 'Adding full bibliography for 7220880--7220883.cif.'
_cod_original_sg_symbol_H-M P-1
_cod_database_code 7220883

loop_
_symmetry_equiv_pos_as_xyz
'x, y, z'
'-x, -y, -z'

loop_
_atom_site_label
_atom_site_type_symbol
_atom_site_fract_x
_atom_site_fract_y
_atom_site_fract_z
_atom_site_U_iso_or_equiv
_atom_site_adp_type
_atom_site_occupancy
_atom_site_symmetry_multiplicity
_atom_site_calc_flag
_atom_site_refinement_flags
Mo1 Mo 0.74205(4) 0.31200(4) 0.35694(3) 0.02112(10) Uani 1 1 d .
N1 N 1.1672(4) 0.1160(4) 0.2797(3) 0.0238(9) Uani 1 1 d .
O1 O 1.0000 0.0000 0.5000 0.074(3) Uani 1 2 d S
Cu1 Cu 1.08082(5) 0.13906(5) 0.45059(5) 0.02105(13) Uani 1 1 d .
C1 C 0.9042(5) 0.1942(5) 0.8544(4) 0.0346(13) Uani 1 1 d .
H1A H 0.8709 0.2046 0.9330 0.042 Uiso 1 1 calc R
Cr1 Cr 0.5000 0.5000 0.5000 0.0146(2) Uani 1 2 d S
Mo2 Mo 0.45142(4) 0.22458(4) 0.51846(3) 0.02099(10) Uani 1 1 d .
O2W O 1.2644(4) 0.0311(4) 0.4988(4) 0.0459(10) Uani 1 1 d .
H2WA H 1.2952 -0.0422 0.5279 0.055 Uiso 1 1 d R
H2WB H 1.3282 0.0674 0.4543 0.055 Uiso 1 1 d R
N2 N 1.0054(4) 0.1620(4) 0.6215(3) 0.0220(8) Uani 1 1 d .
O2 O 0.4181(3) 0.1085(3) 0.6434(3) 0.0323(8) Uani 1 1 d .
C2 C 1.3909(5) -0.1305(4) 0.1356(4) 0.0243(10) Uani 1 1 d .
Mo3 Mo 0.20938(4) 0.41397(4) 0.66021(3) 0.02059(10) Uani 1 1 d .
O3W O 1.1351(3) 0.3060(3) 0.3992(3) 0.0253(7) Uani 1 1 d .
H3WA H 1.1924 0.3227 0.4208 0.030 Uiso 1 1 d R
H3WB H 1.0836 0.3720 0.3817 0.030 Uiso 1 1 d R
N3 N 1.4174(4) -0.1631(4) 0.0309(3) 0.0256(9) Uani 1 1 d .
H3A H 1.3775 -0.1154 -0.0202 0.031 Uiso 1 1 calc R
O3 O 0.8873(3) 0.2537(3) 0.3892(3) 0.0321(8) Uani 1 1 d .
C3 C 1.5585(5) -0.3646(5) 0.0716(4) 0.0328(12) Uani 1 1 d .
H3B H 1.5398 -0.3651 0.1526 0.039 Uiso 1 1 calc R
O4W O 0.7208(4) 0.0604(3) 0.1548(3) 0.0369(9) Uani 1 1 d .
H4WA H 0.7983 0.0531 0.1566 0.044 Uiso 1 1 d R
H4WB H 0.6870 0.0026 0.2099 0.044 Uiso 1 1 d R
N4 N 1.7601(4) -0.5615(4) -0.1323(3) 0.0258(9) Uani 1 1 d .
H4A H 1.8148 -0.5991 -0.0917 0.031 Uiso 1 1 calc R
O4 O 0.6366(3) 0.2103(3) 0.4939(3) 0.0246(7) Uani 1 1 d .
C4 C 0.8664(5) 0.2820(4) 0.7595(4) 0.0231(10) Uani 1 1 d .
O5W O 1.9409(6) -0.6122(10) 0.0076(6) 0.177(5) Uani 1 1 d .
H5WA H 2.0121 -0.5853 -0.0168 0.266 Uiso 1 1 d R
H5WB H 1.8792 -0.5536 0.0226 0.266 Uiso 1 1 d R
O5 O 0.7502(4) 0.2521(3) 0.2420(3) 0.0372(9) Uani 1 1 d .
C5 C 1.0399(5) 0.0784(5) 0.7146(4) 0.0312(12) Uani 1 1 d .
H5A H 1.0989 0.0085 0.6997 0.037 Uiso 1 1 calc R
O6 O 0.4556(4) 0.1718(3) 0.4012(3) 0.0337(8) Uani 1 1 d .
C6 C 1.1458(5) 0.2040(4) 0.1838(4) 0.0296(11) Uani 1 1 d .
H6A H 1.0923 0.2770 0.1967 0.035 Uiso 1 1 calc R
O7 O 0.2800(3) 0.3267(3) 0.5333(3) 0.0230(7) Uani 1 1 d .
C7 C 1.2795(5) 0.0828(5) 0.0465(4) 0.0306(12) Uani 1 1 d .
H7A H 1.3161 0.0723 -0.0319 0.037 Uiso 1 1 calc R
O8 O 0.0631(3) 0.4820(3) 0.6327(3) 0.0320(8) Uani 1 1 d .
C8 C 1.2458(5) 0.0111(4) 0.2592(4) 0.0257(10) Uani 1 1 d .
H8A H 1.2618 -0.0505 0.3251 0.031 Uiso 1 1 calc R
O9 O 0.2310(3) 0.5274(3) 0.7361(3) 0.0228(7) Uani 1 1 d .
C9 C 1.1999(6) 0.1907(5) 0.0672(4) 0.0392(14) Uani 1 1 d .
H9A H 1.1830 0.2538 0.0026 0.047 Uiso 1 1 calc R
O10 O 0.6844(3) 0.4370(3) 0.4886(2) 0.0161(6) Uani 1 1 d .
C10 C 1.5342(5) -0.2665(4) -0.1260(4) 0.0241(10) Uani 1 1 d .
H10A H 1.4984 -0.2007 -0.1782 0.029 Uiso 1 1 calc R
O11 O 0.5241(3) 0.4021(3) 0.3848(3) 0.0182(6) Uani 1 1 d .
C11 C 1.5035(5) -0.2671(4) -0.0045(4) 0.0230(10) Uani 1 1 d .
O12 O 0.4350(3) 0.3573(3) 0.6266(2) 0.0179(6) Uani 1 1 d .
C12 C 0.9913(6) 0.0922(5) 0.8303(4) 0.0409(14) Uani 1 1 d .
H12A H 1.0174 0.0324 0.8928 0.049 Uiso 1 1 calc R
O13 O 1.4358(4) -0.1910(3) 0.2189(3) 0.0407(10) Uani 1 1 d .
C13 C 0.9206(4) 0.2621(4) 0.6445(4) 0.0218(10) Uani 1 1 d .
H13A H 0.8971 0.3210 0.5802 0.026 Uiso 1 1 calc R
C14 C 1.6174(4) -0.3631(4) -0.1696(4) 0.0216(10) Uani 1 1 d .
H14A H 1.6374 -0.3622 -0.2509 0.026 Uiso 1 1 calc R
O15 O 1.7021(3) -0.5572(3) -0.2961(3) 0.0311(8) Uani 1 1 d .
C15 C 1.6412(5) -0.4615(4) 0.0282(4) 0.0280(11) Uani 1 1 d .
H15A H 1.6769 -0.5273 0.0804 0.034 Uiso 1 1 calc R
O16 O 0.1770(4) 0.2992(3) 0.7861(3) 0.0360(9) Uani 1 1 d .
C16 C 1.6712(4) -0.4613(4) -0.0926(4) 0.0219(10) Uani 1 1 d .
C17 C 1.7691(4) -0.6047(4) -0.2255(4) 0.0206(9) Uani 1 1 d .
C18 C 1.3040(5) -0.0088(4) 0.1431(4) 0.0227(10) Uani 1 1 d .

loop_
_atom_site_aniso_label
_atom_site_aniso_U_11
_atom_site_aniso_U_22
_atom_site_aniso_U_33
_atom_site_aniso_U_23
_atom_site_aniso_U_13
_atom_site_aniso_U_12
Mo1 0.0199(2) 0.0224(2) 0.02095(19) -0.01173(16) -0.00577(16) 0.00430(17)
N1 0.026(2) 0.023(2) 0.0165(17) -0.0070(16) -0.0024(16) 0.0017(17)
O1 0.139(7) 0.052(4) 0.028(3) -0.024(3) 0.026(4) -0.063(5)
Cu1 0.0216(3) 0.0229(3) 0.0172(3) -0.0107(2) -0.0021(2) 0.0011(2)
C1 0.044(3) 0.036(3) 0.015(2) -0.010(2) -0.007(2) 0.012(3)
Cr1 0.0141(5) 0.0149(5) 0.0150(4) -0.0055(4) -0.0059(4) 0.0020(4)
Mo2 0.0246(2) 0.0164(2) 0.0230(2) -0.00604(16) -0.00976(16) 0.00044(17)
O2W 0.040(2) 0.033(2) 0.062(3) -0.014(2) -0.016(2) 0.0028(19)
N2 0.022(2) 0.024(2) 0.0190(18) -0.0111(16) -0.0062(15) 0.0060(17)
O2 0.034(2) 0.0260(19) 0.0352(19) -0.0039(15) -0.0121(16) -0.0039(16)
C2 0.027(3) 0.025(3) 0.018(2) -0.0114(19) -0.0033(19) 0.004(2)
Mo3 0.0172(2) 0.0220(2) 0.02134(19) -0.00505(16) -0.00541(15) -0.00168(16)
O3W 0.0239(18) 0.0246(18) 0.0283(17) -0.0087(14) -0.0101(14) 0.0009(14)
N3 0.031(2) 0.024(2) 0.0185(18) -0.0108(16) -0.0088(17) 0.0083(18)
O3 0.0216(18) 0.035(2) 0.0377(19) -0.0164(17) -0.0081(15) 0.0066(16)
C3 0.050(3) 0.030(3) 0.017(2) -0.014(2) -0.011(2) 0.008(2)
O4W 0.038(2) 0.043(2) 0.0295(18) -0.0062(17) -0.0146(16) -0.0031(18)
N4 0.026(2) 0.029(2) 0.0195(19) -0.0131(17) -0.0076(16) 0.0116(18)
O4 0.0266(18) 0.0207(17) 0.0241(16) -0.0053(13) -0.0106(14) 0.0045(14)
C4 0.023(2) 0.025(3) 0.019(2) -0.0090(19) -0.0050(18) 0.002(2)
O5W 0.057(4) 0.347(13) 0.094(5) -0.022(7) -0.043(4) 0.015(6)
O5 0.047(2) 0.037(2) 0.0313(19) -0.0211(17) -0.0091(17) -0.0011(19)
C5 0.036(3) 0.025(3) 0.026(2) -0.009(2) -0.009(2) 0.009(2)
O6 0.042(2) 0.027(2) 0.0351(19) -0.0124(16) -0.0155(17) 0.0001(17)
C6 0.032(3) 0.023(3) 0.027(2) -0.010(2) -0.007(2) 0.010(2)
O7 0.0218(17) 0.0225(17) 0.0295(17) -0.0088(14) -0.0128(14) -0.0014(14)
C7 0.040(3) 0.030(3) 0.014(2) -0.009(2) -0.003(2) 0.003(2)
O8 0.0211(18) 0.036(2) 0.040(2) -0.0131(17) -0.0098(15) -0.0006(16)
C8 0.032(3) 0.024(3) 0.019(2) -0.0103(19) -0.008(2) 0.005(2)
O9 0.0246(17) 0.0282(18) 0.0139(14) -0.0076(13) -0.0023(13) -0.0032(15)
C9 0.056(4) 0.027(3) 0.020(2) -0.003(2) -0.008(2) 0.011(3)
O10 0.0137(15) 0.0197(16) 0.0155(14) -0.0074(12) -0.0063(11) 0.0027(12)
C10 0.025(3) 0.023(2) 0.022(2) -0.0086(19) -0.0068(19) 0.004(2)
O11 0.0208(16) 0.0171(16) 0.0184(14) -0.0085(12) -0.0085(12) 0.0030(13)
C11 0.024(2) 0.024(3) 0.021(2) -0.0137(19) -0.0051(19) 0.003(2)
O12 0.0200(16) 0.0178(16) 0.0164(14) -0.0046(12) -0.0076(12) -0.0004(13)
C12 0.047(3) 0.036(3) 0.025(3) -0.008(2) -0.013(2) 0.020(3)
O13 0.055(3) 0.037(2) 0.0286(18) -0.0192(17) -0.0241(18) 0.0244(19)
C13 0.023(2) 0.021(2) 0.021(2) -0.0091(19) -0.0070(18) 0.002(2)
C14 0.023(2) 0.025(3) 0.017(2) -0.0130(19) -0.0025(18) 0.002(2)
O15 0.035(2) 0.032(2) 0.0284(17) -0.0179(15) -0.0152(15) 0.0114(16)
C15 0.037(3) 0.022(3) 0.021(2) -0.0063(19) -0.012(2) 0.007(2)
O16 0.037(2) 0.035(2) 0.0320(19) -0.0022(16) -0.0070(16) -0.0115(18)
C16 0.017(2) 0.027(3) 0.021(2) -0.0136(19) -0.0023(18) 0.002(2)
C17 0.019(2) 0.023(2) 0.017(2) -0.0093(18) -0.0022(17) 0.0018(19)
C18 0.025(2) 0.022(2) 0.018(2) -0.0097(19) -0.0035(18) 0.004(2)

loop_
_atom_type_symbol
_atom_type_description
_atom_type_scat_dispersion_real
_atom_type_scat_dispersion_imag
_atom_type_scat_source
C C 0.0033 0.0016 'International Tables Vol C Tables 4.2.6.8 and 6.1.1.4'
H H 0.0000 0.0000 'International Tables Vol C Tables 4.2.6.8 and 6.1.1.4'
N N 0.0061 0.0033 'International Tables Vol C Tables 4.2.6.8 and 6.1.1.4'
O O 0.0106 0.0060 'International Tables Vol C Tables 4.2.6.8 and 6.1.1.4'
Cr Cr 0.3209 0.6236 'International Tables Vol C Tables 4.2.6.8 and 6.1.1.4'
Cu Cu 0.3201 1.2651 'International Tables Vol C Tables 4.2.6.8 and 6.1.1.4'
Mo Mo -1.6832 0.6857 'International Tables Vol C Tables 4.2.6.8 and 6.1.1.4'

loop_
_geom_angle_atom_site_label_1
_geom_angle_atom_site_label_2
_geom_angle_atom_site_label_3
_geom_angle
_geom_angle_site_symmetry_1
_geom_angle_site_symmetry_3
O3 Mo1 O5 105.55(17) . .
O3 Mo1 O9 101.16(15) . 2_666
O5 Mo1 O9 98.41(15) . 2_666
O3 Mo1 O4 97.84(15) . .
O5 Mo1 O4 101.06(16) . .
O9 Mo1 O4 147.95(13) 2_666 .
O3 Mo1 O10 90.59(13) . .
O5 Mo1 O10 162.59(15) . .
O9 Mo1 O10 71.55(11) 2_666 .
O4 Mo1 O10 82.74(12) . .
O3 Mo1 O11 158.66(13) . .
O5 Mo1 O11 94.61(15) . .
O9 Mo1 O11 82.35(12) 2_666 .
O4 Mo1 O11 70.96(12) . .
O10 Mo1 O11 70.37(10) . .
C6 N1 C8 117.9(4) . .
C6 N1 Cu1 120.8(3) . .
C8 N1 Cu1 121.3(3) . .
Cu1 O1 Cu1 180.0 2_756 .
O1 Cu1 N2 89.54(11) . .
O1 Cu1 N1 92.44(11) . .
N2 Cu1 N1 176.56(16) . .
O1 Cu1 O3W 169.75(9) . .
N2 Cu1 O3W 87.68(14) . .
N1 Cu1 O3W 90.85(14) . .
O1 Cu1 O2W 93.72(10) . .
N2 Cu1 O2W 88.67(15) . .
N1 Cu1 O2W 88.39(15) . .
O3W Cu1 O2W 96.08(14) . .
C12 C1 C4 118.9(4) . .
O10 Cr1 O10 180.000(1) 2_666 .
O10 Cr1 O11 94.39(12) 2_666 .
O10 Cr1 O11 85.61(12) . .
O10 Cr1 O11 85.61(12) 2_666 2_666
O10 Cr1 O11 94.39(12) . 2_666
O11 Cr1 O11 180.000(1) . 2_666
O10 Cr1 O12 84.61(12) 2_666 .
O10 Cr1 O12 95.39(12) . .
O11 Cr1 O12 84.98(12) . .
O11 Cr1 O12 95.02(12) 2_666 .
O10 Cr1 O12 95.39(12) 2_666 2_666
O10 Cr1 O12 84.61(12) . 2_666
O11 Cr1 O12 95.02(12) . 2_666
O11 Cr1 O12 84.98(12) 2_666 2_666
O12 Cr1 O12 179.999(2) . 2_666
O2 Mo2 O6 105.55(17) . .
O2 Mo2 O4 99.26(15) . .
O6 Mo2 O4 100.31(16) . .
O2 Mo2 O7 100.93(15) . .
O6 Mo2 O7 96.75(15) . .
O4 Mo2 O7 148.92(13) . .
O2 Mo2 O12 93.41(14) . .
O6 Mo2 O12 159.88(14) . .
O4 Mo2 O12 82.86(12) . .
O7 Mo2 O12 72.60(11) . .
O2 Mo2 O11 161.96(13) . .
O6 Mo2 O11 91.13(14) . .
O4 Mo2 O11 70.42(12) . .
O7 Mo2 O11 83.51(12) . .
O12 Mo2 O11 71.07(10) . .
C13 N2 C5 118.1(4) . .
C13 N2 Cu1 120.7(3) . .
C5 N2 Cu1 121.2(3) . .
O13 C2 N3 124.0(4) . .
O13 C2 C18 120.4(4) . .
N3 C2 C18 115.6(4) . .
O16 Mo3 O8 106.12(17) . .
O16 Mo3 O9 97.29(15) . .
O8 Mo3 O9 100.48(15) . .
O16 Mo3 O7 101.85(16) . .
O8 Mo3 O7 98.44(15) . .
O9 Mo3 O7 148.08(13) . .
O16 Mo3 O10 159.94(14) . 2_666
O8 Mo3 O10 92.41(14) . 2_666
O9 Mo3 O10 71.28(11) . 2_666
O7 Mo3 O10 82.49(12) . 2_666
O16 Mo3 O12 93.07(14) . .
O8 Mo3 O12 159.84(14) . .
O9 Mo3 O12 82.76(12) . .
O7 Mo3 O12 71.01(11) . .
O10 Mo3 O12 69.61(10) 2_666 .
C2 N3 C11 127.6(4) . .
C11 C3 C15 120.4(4) . .
C17 N4 C16 127.8(4) . .
Mo1 O4 Mo2 121.70(16) . .
C13 C4 C1 117.8(4) . .
C13 C4 C17 118.0(4) . 1_466
C1 C4 C17 124.1(4) . 1_466
N2 C5 C12 122.3(5) . .
N1 C6 C9 122.5(5) . .
Mo3 O7 Mo2 118.68(15) . .
C18 C7 C9 119.3(4) . .
N1 C8 C18 122.7(4) . .
Mo1 O9 Mo3 119.62(15) 2_666 .
C6 C9 C7 119.5(5) . .
Cr1 O10 Mo3 103.85(12) . 2_666
Cr1 O10 Mo1 102.51(11) . .
Mo3 O10 Mo1 91.83(10) 2_666 .
C14 C10 C11 120.4(4) . .
Cr1 O11 Mo1 101.50(12) . .
Cr1 O11 Mo2 100.76(12) . .
Mo1 O11 Mo2 92.65(10) . .
C3 C11 C10 119.2(4) . .
C3 C11 N3 124.9(4) . .
C10 C11 N3 115.9(4) . .
Cr1 O12 Mo2 103.20(12) . .
Cr1 O12 Mo3 101.91(12) . .
Mo2 O12 Mo3 93.14(10) . .
C5 C12 C1 119.9(5) . .
N2 C13 C4 123.0(4) . .
C10 C14 C16 120.2(4) . .
C3 C15 C16 120.4(4) . .
C14 C16 C15 119.4(4) . .
C14 C16 N4 123.0(4) . .
C15 C16 N4 117.6(4) . .
O15 C17 N4 123.9(4) . .
O15 C17 C4 120.2(4) . 1_644
N4 C17 C4 115.9(4) . 1_644
C7 C18 C8 118.1(4) . .
C7 C18 C2 125.7(4) . .
C8 C18 C2 116.1(4) . .

loop_
_geom_bond_atom_site_label_1
_geom_bond_atom_site_label_2
_geom_bond_distance
_geom_bond_site_symmetry_2
Mo1 O3 1.711(3) .
Mo1 O5 1.712(3) .
Mo1 O9 1.907(3) 2_666
Mo1 O4 1.922(3) .
Mo1 O10 2.316(3) .
Mo1 O11 2.330(3) .
N1 C6 1.338(6) .
N1 C8 1.348(6) .
N1 Cu1 2.032(4) .
O1 Cu1 1.8957(6) 2_756
O1 Cu1 1.8958(6) .
Cu1 N2 2.025(3) .
Cu1 O3W 2.041(3) .
Cu1 O2W 2.266(4) .
C1 C12 1.368(7) .
C1 C4 1.391(6) .
Cr1 O10 1.962(3) 2_666
Cr1 O10 1.962(3) .
Cr1 O11 1.978(3) .
Cr1 O11 1.978(3) 2_666
Cr1 O12 1.983(3) .
Cr1 O12 1.983(3) 2_666
Mo2 O2 1.694(3) .
Mo2 O6 1.701(3) .
Mo2 O4 1.944(3) .
Mo2 O7 1.952(3) .
Mo2 O12 2.264(3) .
Mo2 O11 2.339(3) .
N2 C13 1.338(5) .
N2 C5 1.341(6) .
C2 O13 1.222(5) .
C2 N3 1.353(5) .
C2 C18 1.510(6) .
Mo3 O16 1.692(3) .
Mo3 O8 1.711(3) .
Mo3 O9 1.935(3) .
Mo3 O7 1.939(3) .
Mo3 O10 2.308(3) 2_666
Mo3 O12 2.344(3) .
N3 C11 1.421(6) .
C3 C11 1.380(7) .
C3 C15 1.382(6) .
N4 C17 1.340(5) .
N4 C16 1.417(5) .
C4 C13 1.383(6) .
C4 C17 1.494(6) 1_466
C5 C12 1.363(7) .
C6 C9 1.374(6) .
C7 C18 1.373(6) .
C7 C9 1.381(7) .
C8 C18 1.397(6) .
O9 Mo1 1.907(3) 2_666
O10 Mo3 2.308(3) 2_666
C10 C14 1.381(6) .
C10 C11 1.392(6) .
C14 C16 1.383(6) .
O15 C17 1.236(5) .
C15 C16 1.385(6) .
C17 C4 1.494(6) 1_644
